data_1505472
loop_
_publ_author_name
'Liu, Wei'
'Buck, Matthew'
'Chen, Nan'
'Shang, Muhong'
'Taylor, Nicholas J.'
'Asoud, Jalil'
'Wu, Xing'
'Hasinoff, Brian B.'
'Dmitrienko, Gary I.'

_publ_section_title
;
 Total synthesis of isoprekinamycin: structural evidence for enhanced
 diazonium ion character and growth inhibitory activity toward cancer
 cells.
;
_journal_issue 15
_journal_name_full 'Organic letters'
_journal_page_first 2915
_journal_page_last 2918
_journal_paper_doi 10.1021/ol0712374
_journal_volume 9
_journal_year 2007
_chemical_formula_sum 'C18 H10 N2 O4'
_chemical_formula_weight 318.28
_chemical_name_systematic
; 
 ? 
;
_space_group_IT_number 14
_symmetry_cell_setting monoclinic
_symmetry_space_group_name_Hall '-P 2ybc'
_symmetry_space_group_name_H-M 'P 1 21/c 1'
_atom_sites_solution_hydrogens geom
_atom_sites_solution_primary direct
_atom_sites_solution_secondary difmap
_audit_creation_method SHELXL-97
_cell_angle_alpha 90.00
_cell_angle_beta 91.020(3)
_cell_angle_gamma 90.00
_cell_formula_units_Z 4
_cell_length_a 4.8053(5)
_cell_length_b 14.6913(16)
_cell_length_c 18.927(2)
_cell_measurement_temperature 180(2)
_cell_volume 1336.0(2)
_computing_structure_refinement 'SHELXL-97 (Sheldrick, 1997)'
_computing_structure_solution 'SHELXS-97 (Sheldrick, 1990)'
_diffrn_ambient_temperature 180(2)
_diffrn_measured_fraction_theta_full 0.992
_diffrn_measured_fraction_theta_max 0.992
_diffrn_radiation_monochromator graphite
_diffrn_radiation_source 'fine-focus sealed tube'
_diffrn_radiation_type MoK\a
_diffrn_radiation_wavelength 0.71073
_diffrn_reflns_av_R_equivalents 0.0664
_diffrn_reflns_av_sigmaI/netI 0.0627
_diffrn_reflns_limit_h_max 5
_diffrn_reflns_limit_h_min -5
_diffrn_reflns_limit_k_max 17
_diffrn_reflns_limit_k_min -17
_diffrn_reflns_limit_l_max 21
_diffrn_reflns_limit_l_min -22
_diffrn_reflns_number 7057
_diffrn_reflns_theta_full 25.02
_diffrn_reflns_theta_max 25.02
_diffrn_reflns_theta_min 1.75
_exptl_absorpt_coefficient_mu 0.115
_exptl_absorpt_correction_type none
_exptl_crystal_colour purple
_exptl_crystal_density_diffrn 1.582
_exptl_crystal_density_method 'not measured'
_exptl_crystal_description needle
_exptl_crystal_F_000 656
_exptl_crystal_size_max 0.66
_exptl_crystal_size_mid 0.056
_exptl_crystal_size_min 0.034
_refine_diff_density_max 0.304
_refine_diff_density_min -0.194
_refine_diff_density_rms 0.049
_refine_ls_extinction_method none
_refine_ls_goodness_of_fit_ref 1.186
_refine_ls_hydrogen_treatment mixed
_refine_ls_matrix_type full
_refine_ls_number_parameters 226
_refine_ls_number_reflns 2344
_refine_ls_number_restraints 0
_refine_ls_restrained_S_all 1.186
_refine_ls_R_factor_all 0.0847
_refine_ls_R_factor_gt 0.0598
_refine_ls_shift/su_max 0.001
_refine_ls_shift/su_mean 0.000
_refine_ls_structure_factor_coef Fsqd
_refine_ls_weighting_details 'calc w=1/[\s^2^(Fo^2^)+(0.0137P)^2^+0.5262P] where P=(Fo^2^+2Fc^2^)/3'
_refine_ls_weighting_scheme calc
_refine_ls_wR_factor_gt 0.0993
_refine_ls_wR_factor_ref 0.1051
_reflns_number_gt 1739
_reflns_number_total 2344
_reflns_threshold_expression >2sigma(I)
_cod_data_source_file ol0712374si20070525_114818.cif
_cod_data_source_block gd1303m
_cod_depositor_comments
;
The following automatic conversions were performed:

'_exptl_absorpt_correction_type' value 'None' changed to 'none'
according to /home/saulius/struct/CIF-dictionaries/cif_core.dic
dictionary named 'cif_core.dic' version 2.4.1 from 2010-06-29.

Automatic conversion script
Id: cif_fix_values 1715 2011-07-08 13:25:40Z adriana 
;
_cod_original_sg_symbol_H-M P2_1/c
_cod_database_code 1505472

loop_
_symmetry_equiv_pos_as_xyz
'x, y, z'
'-x, y+1/2, -z+1/2'
'-x, -y, -z'
'x, -y-1/2, z-1/2'

loop_
_atom_site_label
_atom_site_type_symbol
_atom_site_fract_x
_atom_site_fract_y
_atom_site_fract_z
_atom_site_U_iso_or_equiv
_atom_site_adp_type
_atom_site_occupancy
_atom_site_symmetry_multiplicity
_atom_site_calc_flag
_atom_site_refinement_flags
C1 C 0.7070(6) 0.78721(17) 0.26549(15) 0.0301(7) Uani 1 1 d .
C2 C 0.9012(6) 0.75028(18) 0.22117(15) 0.0320(7) Uani 1 1 d .
H2 H 0.9874 0.7883 0.1873 0.038 Uiso 1 1 calc R
C3 C 0.9753(5) 0.65793(18) 0.22468(14) 0.0283(7) Uani 1 1 d .
C4 C 0.8528(5) 0.60380(17) 0.27454(14) 0.0276(7) Uani 1 1 d .
H4 H 0.9050 0.5416 0.2784 0.033 Uiso 1 1 calc R
C4A C 0.6527(5) 0.63905(17) 0.31968(14) 0.0251(6) Uani 1 1 d .
C5 C 0.5147(6) 0.58324(17) 0.37114(15) 0.0267(6) Uani 1 1 d .
C6 C 0.2987(6) 0.60916(17) 0.41755(15) 0.0278(7) Uani 1 1 d .
C6A C 0.2321(5) 0.70481(17) 0.41206(14) 0.0258(6) Uani 1 1 d .
C6B C 0.0238(5) 0.75382(17) 0.45446(14) 0.0246(6) Uani 1 1 d .
C7 C -0.1521(5) 0.72736(17) 0.50821(14) 0.0280(7) Uani 1 1 d .
C8 C -0.3223(6) 0.79487(19) 0.53781(15) 0.0325(7) Uani 1 1 d .
H8 H -0.4421 0.7786 0.5752 0.039 Uiso 1 1 calc R
C9 C -0.3213(6) 0.88327(19) 0.51464(16) 0.0342(7) Uani 1 1 d .
H9 H -0.4394 0.9268 0.5359 0.041 Uiso 1 1 calc R
C10 C -0.1471(6) 0.90976(18) 0.45972(15) 0.0310(7) Uani 1 1 d .
H10 H -0.1464 0.9705 0.4425 0.037 Uiso 1 1 calc R
C10A C 0.0219(5) 0.84441(17) 0.43190(14) 0.0266(6) Uani 1 1 d .
C11 C 0.2286(5) 0.85479(18) 0.37496(14) 0.0280(7) Uani 1 1 d .
C11A C 0.3580(5) 0.76207(17) 0.36453(14) 0.0251(6) Uani 1 1 d .
C11B C 0.5715(5) 0.73293(17) 0.31624(14) 0.0253(6) Uani 1 1 d .
O12 O 0.6582(5) 0.87785(13) 0.25695(11) 0.0391(6) Uani 1 1 d .
C13 C 1.1847(6) 0.61944(19) 0.17458(15) 0.0351(7) Uani 1 1 d .
H13X H 1.1992 0.5535 0.1816 0.053 Uiso 1 1 calc R
H13Y H 1.3665 0.6477 0.1838 0.053 Uiso 1 1 calc R
H13Z H 1.1247 0.6321 0.1258 0.053 Uiso 1 1 calc R
N14 N 0.5897(4) 0.49407(15) 0.37646(12) 0.0279(6) Uani 1 1 d .
N15 N 0.6449(5) 0.42153(17) 0.38269(14) 0.0439(7) Uani 1 1 d .
O16 O 0.1798(4) 0.55500(12) 0.45771(10) 0.0367(5) Uani 1 1 d .
O17 O -0.1746(4) 0.64315(13) 0.53472(11) 0.0381(5) Uani 1 1 d .
O18 O 0.2816(4) 0.92607(12) 0.34473(11) 0.0374(5) Uani 1 1 d .
H12 H 0.526(6) 0.8983(19) 0.2872(16) 0.044(10) Uiso 1 1 d .
H17 H -0.052(8) 0.601(3) 0.509(2) 0.093(14) Uiso 1 1 d .

loop_
_atom_site_aniso_label
_atom_site_aniso_U_11
_atom_site_aniso_U_22
_atom_site_aniso_U_33
_atom_site_aniso_U_23
_atom_site_aniso_U_13
_atom_site_aniso_U_12
C1 0.0333(17) 0.0279(16) 0.0291(16) 0.0006(13) -0.0021(15) -0.0055(13)
C2 0.0312(17) 0.0369(18) 0.0279(17) 0.0011(13) 0.0025(15) -0.0064(13)
C3 0.0223(15) 0.0373(17) 0.0254(16) -0.0039(12) -0.0028(13) -0.0051(12)
C4 0.0268(15) 0.0267(15) 0.0292(16) -0.0036(12) 0.0011(14) -0.0002(12)
C4A 0.0227(14) 0.0281(15) 0.0244(15) -0.0002(12) -0.0031(13) -0.0039(11)
C5 0.0286(15) 0.0228(14) 0.0288(16) -0.0002(12) -0.0004(13) 0.0034(12)
C6 0.0296(16) 0.0274(15) 0.0265(16) -0.0007(12) -0.0007(14) -0.0018(12)
C6A 0.0271(15) 0.0254(15) 0.0249(15) -0.0026(11) -0.0028(13) 0.0019(11)
C6B 0.0207(14) 0.0278(15) 0.0253(15) -0.0053(12) -0.0025(13) 0.0010(11)
C7 0.0260(15) 0.0285(15) 0.0292(16) -0.0033(12) -0.0036(14) -0.0003(12)
C8 0.0277(16) 0.0446(18) 0.0253(16) -0.0074(13) 0.0030(14) 0.0051(13)
C9 0.0312(17) 0.0335(17) 0.0378(18) -0.0085(13) -0.0014(16) 0.0089(13)
C10 0.0318(16) 0.0284(15) 0.0328(17) -0.0051(13) -0.0021(15) 0.0052(13)
C10A 0.0259(15) 0.0250(14) 0.0288(16) -0.0038(12) -0.0046(13) 0.0009(12)
C11 0.0262(15) 0.0280(15) 0.0295(17) -0.0009(13) -0.0062(14) -0.0021(12)
C11A 0.0257(15) 0.0257(15) 0.0238(15) -0.0003(12) -0.0050(13) -0.0030(11)
C11B 0.0218(15) 0.0275(14) 0.0264(15) -0.0022(12) -0.0041(13) -0.0025(11)
O12 0.0486(14) 0.0276(11) 0.0417(13) 0.0069(9) 0.0122(12) 0.0011(10)
C13 0.0306(17) 0.0447(18) 0.0300(17) -0.0023(14) 0.0034(15) -0.0036(13)
N14 0.0278(13) 0.0266(13) 0.0295(14) 0.0011(10) 0.0063(11) 0.0011(10)
N15 0.0483(17) 0.0372(16) 0.0464(18) -0.0008(13) 0.0093(14) 0.0084(13)
O16 0.0434(12) 0.0233(10) 0.0440(13) 0.0064(9) 0.0204(11) 0.0029(9)
O17 0.0437(13) 0.0297(12) 0.0413(13) 0.0029(9) 0.0153(11) 0.0040(10)
O18 0.0428(12) 0.0233(11) 0.0464(13) 0.0064(9) 0.0077(11) 0.0007(9)

loop_
_atom_type_symbol
_atom_type_description
_atom_type_scat_dispersion_real
_atom_type_scat_dispersion_imag
_atom_type_scat_source
C C 0.0033 0.0016 'International Tables Vol C Tables 4.2.6.8 and 6.1.1.4'
H H 0.0000 0.0000 'International Tables Vol C Tables 4.2.6.8 and 6.1.1.4'
N N 0.0061 0.0033 'International Tables Vol C Tables 4.2.6.8 and 6.1.1.4'
O O 0.0106 0.0060 'International Tables Vol C Tables 4.2.6.8 and 6.1.1.4'

loop_
_geom_angle_atom_site_label_1
_geom_angle_atom_site_label_2
_geom_angle_atom_site_label_3
_geom_angle
O12 C1 C2 115.5(2)
O12 C1 C11B 123.4(2)
C2 C1 C11B 121.1(2)
C1 C2 C3 121.7(2)
C4 C3 C2 118.7(2)
C4 C3 C13 121.0(2)
C2 C3 C13 120.3(2)
C3 C4 C4A 120.9(3)
C4 C4A C11B 121.2(2)
C4 C4A C5 122.1(2)
C11B C4A C5 116.7(2)
N14 C5 C6 114.0(2)
N14 C5 C4A 118.2(2)
C6 C5 C4A 127.8(2)
O16 C6 C5 123.6(2)
O16 C6 C6A 124.2(2)
C5 C6 C6A 112.3(2)
C11A C6A C6 122.8(2)
C11A C6A C6B 111.4(2)
C6 C6A C6B 125.8(2)
C7 C6B C10A 119.3(2)
C7 C6B C6A 133.4(2)
C10A C6B C6A 107.4(2)
O17 C7 C6B 125.9(2)
O17 C7 C8 116.7(2)
C6B C7 C8 117.4(2)
C9 C8 C7 122.3(3)
C8 C9 C10 120.4(3)
C10A C10 C9 117.2(3)
C10 C10A C6B 123.4(3)
C10 C10A C11 128.0(2)
C6B C10A C11 108.6(2)
O18 C11 C10A 125.1(2)
O18 C11 C11A 128.4(3)
C10A C11 C11A 106.5(2)
C6A C11A C11B 123.7(2)
C6A C11A C11 106.1(2)
C11B C11A C11 130.2(2)
C1 C11B C4A 116.4(2)
C1 C11B C11A 126.9(2)
C4A C11B C11A 116.7(2)
N15 N14 C5 177.6(3)

loop_
_geom_bond_atom_site_label_1
_geom_bond_atom_site_label_2
_geom_bond_distance
C1 O12 1.361(3)
C1 C2 1.377(4)
C1 C11B 1.416(4)
C2 C3 1.404(4)
C3 C4 1.374(4)
C3 C13 1.505(4)
C4 C4A 1.397(4)
C4A C11B 1.435(3)
C4A C5 1.444(4)
C5 N14 1.362(3)
C5 C6 1.424(4)
C6 O16 1.246(3)
C6 C6A 1.445(3)
C6A C11A 1.379(4)
C6A C6B 1.481(4)
C6B C7 1.390(4)
C6B C10A 1.398(4)
C7 O17 1.340(3)
C7 C8 1.408(4)
C8 C9 1.371(4)
C9 C10 1.401(4)
C10 C10A 1.369(4)
C10A C11 1.486(4)
C11 O18 1.222(3)
C11 C11A 1.512(3)
C11A C11B 1.451(3)
N14 N15 1.104(3)

loop_
_cod_related_entry_id
_cod_related_entry_code
_cod_related_entry_database
1 28284299 ChemSpider
